data_7024836
loop_
_publ_author_name
'Mohapatra, Sudip'
'Maji, Tapas Kumar'

_publ_section_title
;
 Facile synthesis of anion dependent versatile Cu(I) and mixed-valent
 porous Cu(I)/Cu(II) frameworks.
;
_journal_issue 14
_journal_name_full 'Dalton transactions (Cambridge, England : 2003)'
_journal_page_first 3412
_journal_page_last 3419
_journal_paper_doi 10.1039/b922039a
_journal_volume 39
_journal_year 2010
_chemical_formula_sum 'C6 H6 Cl Cu N3 O4'
_chemical_formula_weight 283.13
_chemical_name_systematic
;
?
;
_space_group_IT_number 14
_symmetry_cell_setting monoclinic
_symmetry_space_group_name_Hall '-P 2yn'
_symmetry_space_group_name_H-M 'P 1 21/n 1'
_atom_sites_solution_hydrogens geom
_atom_sites_solution_primary direct
_atom_sites_solution_secondary difmap
_audit_creation_method SHELXL-97
_cell_angle_alpha 90.00
_cell_angle_beta 97.565(7)
_cell_angle_gamma 90.00
_cell_formula_units_Z 4
_cell_length_a 7.6851(10)
_cell_length_b 13.4524(17)
_cell_length_c 9.3010(13)
_cell_measurement_temperature 293(2)
_cell_volume 953.2(2)
_computing_cell_refinement SMART
_computing_data_collection 'SMART (Bruker,2000)'
_computing_data_reduction 'SAINT (Bruker,2000)'
_computing_molecular_graphics 'Mercury 1.4.1'
_computing_publication_material 'PLATON (Spek, 2003)'
_computing_structure_refinement 'SHELXL-97 (Sheldrick, 1997)'
_computing_structure_solution 'SIR-92 (Altomare et al. 1994)'
_diffrn_ambient_temperature 293(2)
_diffrn_measured_fraction_theta_full 0.912
_diffrn_measured_fraction_theta_max 0.912
_diffrn_radiation_monochromator graphite
_diffrn_radiation_source 'fine-focus sealed tube'
_diffrn_radiation_type MoK\a
_diffrn_radiation_wavelength 0.71073
_diffrn_reflns_av_R_equivalents 0.0492
_diffrn_reflns_av_sigmaI/netI 0.0327
_diffrn_reflns_limit_h_max 10
_diffrn_reflns_limit_h_min -9
_diffrn_reflns_limit_k_max 18
_diffrn_reflns_limit_k_min -17
_diffrn_reflns_limit_l_max 12
_diffrn_reflns_limit_l_min -9
_diffrn_reflns_number 12240
_diffrn_reflns_theta_full 29.37
_diffrn_reflns_theta_max 29.37
_diffrn_reflns_theta_min 2.68
_exptl_absorpt_coefficient_mu 2.568
_exptl_absorpt_correction_T_max 0.9012
_exptl_absorpt_correction_T_min 0.3691
_exptl_absorpt_correction_type empirical
_exptl_absorpt_process_details SADABS
_exptl_crystal_colour 'Light yellow'
_exptl_crystal_density_diffrn 1.973
_exptl_crystal_density_method 'not measured'
_exptl_crystal_description 'Needle shaped'
_exptl_crystal_F_000 564
_exptl_crystal_size_max 0.14
_exptl_crystal_size_mid 0.06
_exptl_crystal_size_min 0.04
_refine_diff_density_max 1.316
_refine_diff_density_min -0.691
_refine_diff_density_rms 0.138
_refine_ls_extinction_method none
_refine_ls_goodness_of_fit_ref 0.957
_refine_ls_hydrogen_treatment noref
_refine_ls_matrix_type full
_refine_ls_number_parameters 136
_refine_ls_number_reflns 2405
_refine_ls_number_restraints 0
_refine_ls_restrained_S_all 0.957
_refine_ls_R_factor_all 0.0700
_refine_ls_R_factor_gt 0.0584
_refine_ls_shift/su_max 0.000
_refine_ls_shift/su_mean 0.000
_refine_ls_structure_factor_coef Fsqd
_refine_ls_weighting_details 'calc w=1/[\s^2^(Fo^2^)+(0.1285P)^2^+1.3980P] where P=(Fo^2^+2Fc^2^)/3'
_refine_ls_weighting_scheme calc
_refine_ls_wR_factor_gt 0.1663
_refine_ls_wR_factor_ref 0.1812
_reflns_number_gt 1930
_reflns_number_total 2405
_reflns_threshold_expression >2sigma(I)
_cod_data_source_file b922039a.txt
_cod_data_source_block complex1
_cod_depositor_comments
;
The following automatic conversions were performed:

'_symmetry_cell_setting' value 'Monoclinic' changed to 'monoclinic'
according to /home/saulius/struct/CIF-dictionaries/cif_core.dic
dictionary named 'cif_core.dic' version 2.4.2 from 2011-04-26.

Automatic conversion script
Id: cif_fix_values 1891 2012-01-12 08:04:46Z andrius 
;
_cod_original_sg_symbol_H-M 'P 21/n'
_cod_database_code 7024836

loop_
_symmetry_equiv_pos_as_xyz
'x, y, z'
'-x+1/2, y+1/2, -z+1/2'
'-x, -y, -z'
'x-1/2, -y-1/2, z-1/2'

loop_
_atom_site_label
_atom_site_type_symbol
_atom_site_fract_x
_atom_site_fract_y
_atom_site_fract_z
_atom_site_U_iso_or_equiv
_atom_site_adp_type
_atom_site_occupancy
_atom_site_symmetry_multiplicity
_atom_site_calc_flag
_atom_site_refinement_flags
C1 C 0.9268(6) 0.3116(3) 0.2289(5) 0.0404(8) Uani 1 1 d .
H1 H 0.9336 0.3491 0.3135 0.048 Uiso 1 1 calc R
C2 C 0.8110(6) 0.1846(3) 0.0872(5) 0.0423(9) Uani 1 1 d .
H2 H 0.7330 0.1318 0.0696 0.051 Uiso 1 1 calc R
C3 C 1.0317(5) 0.3366(3) 0.1248(5) 0.0400(8) Uani 1 1 d .
H3 H 1.1064 0.3911 0.1406 0.048 Uiso 1 1 calc R
C4 C 0.9176(6) 0.2083(3) -0.0145(5) 0.0437(9) Uani 1 1 d .
H4 H 0.9122 0.1699 -0.0981 0.052 Uiso 1 1 calc R
C5 C 0.8890(6) -0.0120(3) 0.3791(5) 0.0468(9) Uani 1 1 d .
H5 H 0.8143 -0.0227 0.2935 0.056 Uiso 1 1 calc R
C6 C 0.9877(6) 0.0831(3) 0.5727(5) 0.0464(10) Uani 1 1 d .
H6 H 0.9839 0.1412 0.6264 0.056 Uiso 1 1 calc R
N1 N 0.8163(4) 0.2353(2) 0.2112(4) 0.0362(7) Uani 1 1 d .
N2 N 1.0288(4) 0.2848(2) 0.0023(4) 0.0340(6) Uani 1 1 d .
N3 N 0.8749(4) 0.0724(2) 0.4537(4) 0.0393(7) Uani 1 1 d .
O1 O 1.5033(5) 0.0523(3) 0.2346(5) 0.0743(12) Uani 1 1 d .
O2 O 1.2230(7) 0.1174(7) 0.2620(7) 0.136(3) Uani 1 1 d .
O3 O 1.3767(9) 0.1791(5) 0.0998(11) 0.153(4) Uani 1 1 d .
O4 O 1.2589(10) 0.0260(9) 0.0680(15) 0.278(9) Uani 1 1 d .
Cl1 Cl 1.33685(13) 0.08851(8) 0.16242(13) 0.0466(3) Uani 1 1 d .
Cu1 Cu 0.70081(6) 0.18422(4) 0.37166(6) 0.0432(2) Uani 1 1 d .

loop_
_atom_site_aniso_label
_atom_site_aniso_U_11
_atom_site_aniso_U_22
_atom_site_aniso_U_33
_atom_site_aniso_U_23
_atom_site_aniso_U_13
_atom_site_aniso_U_12
C1 0.047(2) 0.0376(18) 0.039(2) -0.0073(15) 0.0175(16) 0.0009(15)
C2 0.043(2) 0.040(2) 0.047(2) -0.0042(16) 0.0178(17) -0.0131(15)
C3 0.0428(19) 0.0346(17) 0.046(2) -0.0075(15) 0.0185(16) -0.0063(15)
C4 0.046(2) 0.048(2) 0.040(2) -0.0118(17) 0.0157(17) -0.0117(17)
C5 0.044(2) 0.040(2) 0.054(2) -0.0058(17) 0.0001(18) 0.0048(16)
C6 0.048(2) 0.0339(18) 0.058(3) -0.0043(16) 0.0083(19) 0.0068(16)
N1 0.0351(15) 0.0377(15) 0.0389(17) 0.0034(12) 0.0166(12) 0.0028(12)
N2 0.0333(14) 0.0346(14) 0.0367(16) -0.0009(12) 0.0147(12) -0.0021(11)
N3 0.0340(15) 0.0340(15) 0.0511(19) 0.0019(13) 0.0110(13) 0.0077(12)
O1 0.052(2) 0.053(2) 0.116(3) 0.021(2) 0.004(2) 0.0065(16)
O2 0.069(3) 0.247(9) 0.099(4) 0.001(5) 0.035(3) 0.025(4)
O3 0.079(4) 0.148(6) 0.231(9) 0.124(6) 0.014(5) 0.022(4)
O4 0.104(5) 0.271(12) 0.429(17) -0.279(13) -0.082(8) 0.042(6)
Cl1 0.0406(5) 0.0392(5) 0.0605(6) -0.0026(4) 0.0079(4) -0.0003(4)
Cu1 0.0412(3) 0.0473(3) 0.0457(4) 0.00716(19) 0.0230(2) 0.00835(19)

loop_
_atom_type_symbol
_atom_type_description
_atom_type_scat_dispersion_real
_atom_type_scat_dispersion_imag
_atom_type_scat_source
C C 0.0033 0.0016 'International Tables Vol C Tables 4.2.6.8 and 6.1.1.4'
H H 0.0000 0.0000 'International Tables Vol C Tables 4.2.6.8 and 6.1.1.4'
N N 0.0061 0.0033 'International Tables Vol C Tables 4.2.6.8 and 6.1.1.4'
O O 0.0106 0.0060 'International Tables Vol C Tables 4.2.6.8 and 6.1.1.4'
Cl Cl 0.1484 0.1585 'International Tables Vol C Tables 4.2.6.8 and 6.1.1.4'
Cu Cu 0.3201 1.2651 'International Tables Vol C Tables 4.2.6.8 and 6.1.1.4'

loop_
_geom_angle_atom_site_label_1
_geom_angle_atom_site_label_2
_geom_angle_atom_site_label_3
_geom_angle
_geom_angle_site_symmetry_1
_geom_angle_site_symmetry_3
N1 C1 C3 121.6(4) . .
N1 C1 H1 119.2 . .
C3 C1 H1 119.2 . .
N1 C2 C4 121.7(4) . .
N1 C2 H2 119.2 . .
C4 C2 H2 119.2 . .
N2 C3 C1 121.8(4) . .
N2 C3 H3 119.1 . .
C1 C3 H3 119.1 . .
N2 C4 C2 122.1(4) . .
N2 C4 H4 118.9 . .
C2 C4 H4 118.9 . .
N3 C5 C6 121.2(4) . 3_756
N3 C5 H5 119.4 . .
C6 C5 H5 119.4 3_756 .
N3 C6 C5 122.9(4) . 3_756
N3 C6 H6 118.5 . .
C5 C6 H6 118.5 3_756 .
C1 N1 C2 116.6(3) . .
C1 N1 Cu1 121.5(3) . .
C2 N1 Cu1 120.9(3) . .
C3 N2 C4 116.2(3) . .
C3 N2 Cu1 118.9(3) . 4_665
C4 N2 Cu1 124.6(3) . 4_665
C6 N3 C5 115.9(3) . .
C6 N3 Cu1 123.1(3) . .
C5 N3 Cu1 120.8(3) . .
O4 Cl1 O3 112.8(9) . .
O4 Cl1 O2 110.5(6) . .
O3 Cl1 O2 102.8(5) . .
O4 Cl1 O1 113.3(5) . .
O3 Cl1 O1 104.9(3) . .
O2 Cl1 O1 112.0(3) . .
N2 Cu1 N1 144.12(14) 4_566 .
N2 Cu1 N3 112.30(14) 4_566 .
N1 Cu1 N3 101.44(13) . .

loop_
_geom_bond_atom_site_label_1
_geom_bond_atom_site_label_2
_geom_bond_distance
_geom_bond_site_symmetry_2
C1 N1 1.329(5) .
C1 C3 1.381(6) .
C1 H1 0.9300 .
C2 N1 1.336(6) .
C2 C4 1.368(6) .
C2 H2 0.9300 .
C3 N2 1.334(5) .
C3 H3 0.9300 .
C4 N2 1.334(5) .
C4 H4 0.9300 .
C5 N3 1.342(5) .
C5 C6 1.379(6) 3_756
C5 H5 0.9300 .
C6 N3 1.321(6) .
C6 C5 1.379(6) 3_756
C6 H6 0.9300 .
N1 Cu1 1.958(3) .
N2 Cu1 1.954(3) 4_665
N3 Cu1 2.089(3) .
O1 Cl1 1.449(4) .
O2 Cl1 1.410(6) .
O3 Cl1 1.402(6) .
O4 Cl1 1.304(6) .
Cu1 N2 1.954(3) 4_566
